data_7001577
loop_
_publ_author_name
'Huang, Guo'
'Sun, Yan-Qiong'
'Xu, Zhengtao'
'Zeller, Matthias'
'Hunter, Allen D.'

_publ_section_title
;
 Structural regularity and diversity in hybrids of aromatic thioethers
 and BiBr3: from discrete complexes to layers and 3D nets
;
_journal_issue 26
_journal_name_full 'Dalton Transactions'
_journal_page_first 5083
_journal_page_last 5093
_journal_paper_doi 10.1039/b902490p
_journal_year 2009
_chemical_formula_sum 'C44 H34 Bi2 Br6 S4'
_chemical_formula_weight 1588.37
_chemical_name_systematic
;
?
;
_space_group_IT_number 14
_symmetry_cell_setting monoclinic
_symmetry_space_group_name_Hall '-P 2ybc'
_symmetry_space_group_name_H-M 'P 1 21/c 1'
_atom_sites_solution_hydrogens geom
_atom_sites_solution_primary direct
_atom_sites_solution_secondary difmap
_audit_creation_method SHELXL-97
_cell_angle_alpha 90.00
_cell_angle_beta 108.5210(10)
_cell_angle_gamma 90.00
_cell_formula_units_Z 2
_cell_length_a 15.0644(8)
_cell_length_b 14.6368(7)
_cell_length_c 10.8604(6)
_cell_measurement_reflns_used 5541
_cell_measurement_temperature 100(2)
_cell_measurement_theta_max 30.53
_cell_measurement_theta_min 2.42
_cell_volume 2270.6(2)
_computing_cell_refinement 'SAINT+ 6.45 (Bruker, 2003)'
_computing_data_collection 'SMART 5.630 (Bruker, 1997-2002)'
_computing_data_reduction 'SAINT+ 6.45'
_computing_molecular_graphics 'SHELXTL 6.14'
_computing_publication_material 'SHELXTL 6.14'
_computing_structure_refinement 'SHELXTL 6.14'
_computing_structure_solution 'SHELXTL 6.14 (Bruker, 2000-2003)'
_diffrn_ambient_temperature 100(2)
_diffrn_measured_fraction_theta_full 0.988
_diffrn_measured_fraction_theta_max 0.988
_diffrn_measurement_device_type 'Bruker AXS SMART APEX CCD diffractometer'
_diffrn_measurement_method '\w scans'
_diffrn_radiation_monochromator graphite
_diffrn_radiation_source 'fine-focus sealed tube'
_diffrn_radiation_type MoK\a
_diffrn_radiation_wavelength 0.71073
_diffrn_reflns_av_R_equivalents 0.0359
_diffrn_reflns_av_sigmaI/netI 0.0506
_diffrn_reflns_limit_h_max 20
_diffrn_reflns_limit_h_min -13
_diffrn_reflns_limit_k_max 16
_diffrn_reflns_limit_k_min -19
_diffrn_reflns_limit_l_max 14
_diffrn_reflns_limit_l_min -14
_diffrn_reflns_number 12656
_diffrn_reflns_theta_full 28.28
_diffrn_reflns_theta_max 28.28
_diffrn_reflns_theta_min 1.99
_diffrn_standards_number 0
_exptl_absorpt_coefficient_mu 13.235
_exptl_absorpt_correction_T_max 0.137
_exptl_absorpt_correction_T_min 0.073
_exptl_absorpt_correction_type multi-scan
_exptl_absorpt_process_details 'SADABS (Sheldrick, 2007)'
_exptl_crystal_colour red
_exptl_crystal_density_diffrn 2.323
_exptl_crystal_density_method 'not measured'
_exptl_crystal_description plate
_exptl_crystal_F_000 1476
_exptl_crystal_size_max 0.22
_exptl_crystal_size_mid 0.20
_exptl_crystal_size_min 0.15
_refine_diff_density_max 2.498
_refine_diff_density_min -0.869
_refine_diff_density_rms 0.194
_refine_ls_extinction_method none
_refine_ls_goodness_of_fit_ref 0.987
_refine_ls_hydrogen_treatment constr
_refine_ls_matrix_type full
_refine_ls_number_parameters 255
_refine_ls_number_reflns 5575
_refine_ls_number_restraints 0
_refine_ls_restrained_S_all 0.987
_refine_ls_R_factor_all 0.0541
_refine_ls_R_factor_gt 0.0386
_refine_ls_shift/su_max 0.002
_refine_ls_shift/su_mean 0.000
_refine_ls_structure_factor_coef Fsqd
_refine_ls_weighting_details 'calc w=1/[\s^2^(Fo^2^)+(0.0531P)^2^+0.0000P] where P=(Fo^2^+2Fc^2^)/3'
_refine_ls_weighting_scheme calc
_refine_ls_wR_factor_gt 0.0891
_refine_ls_wR_factor_ref 0.0962
_reflns_number_gt 4385
_reflns_number_total 5575
_reflns_threshold_expression I>2\s(I)
_cod_data_source_file b902490p.txt
_cod_data_source_block 8
_cod_depositor_comments
;
The following automatic conversions were performed:
'_symmetry_cell_setting' value 'Monoclinic' changed to 'monoclinic'
according to '/home/saulius/struct/CIF-dictionaries/cif_core.dic'
dictionary named 'cif_core.dic' version 2.4.1 from 2010-06-29.

Automatic conversion script
Id: cif_fix_enum 1527 2010-12-29 10:47:43Z saulius 
;
_cod_original_sg_symbol_H-M P2(1)/c
_cod_database_code 7001577

loop_
_symmetry_equiv_pos_as_xyz
'x, y, z'
'-x, y+1/2, -z+1/2'
'-x, -y, -z'
'x, -y-1/2, z-1/2'

loop_
_atom_site_label
_atom_site_type_symbol
_atom_site_fract_x
_atom_site_fract_y
_atom_site_fract_z
_atom_site_U_iso_or_equiv
_atom_site_adp_type
_atom_site_occupancy
_atom_site_symmetry_multiplicity
_atom_site_calc_flag
_atom_site_refinement_flags
_atom_site_disorder_assembly
_atom_site_disorder_group
Bi1 Bi 0.889759(15) 0.023361(15) 0.57746(2) 0.02871(8) Uani 1 1 d . . .
Br1 Br 0.92987(4) -0.08718(4) 0.34828(6) 0.03673(16) Uani 1 1 d . . .
Br2 Br 0.82842(5) 0.15963(4) 0.41259(6) 0.03838(16) Uani 1 1 d . . .
Br3 Br 0.84974(5) 0.10078(5) 0.77199(6) 0.04168(17) Uani 1 1 d . . .
C1 C 0.3825(4) 0.6180(4) 0.5265(5) 0.0290(13) Uani 1 1 d . . .
H1 H 0.3480 0.6718 0.5294 0.035 Uiso 1 1 calc R . .
C2 C 0.3490(4) 0.5357(4) 0.5495(5) 0.0262(12) Uani 1 1 d . . .
H2 H 0.2924 0.5333 0.5703 0.031 Uiso 1 1 calc R . .
C3 C 0.3973(4) 0.4524(4) 0.5428(5) 0.0237(11) Uani 1 1 d . . .
C4 C 0.4818(4) 0.4565(3) 0.5110(5) 0.0234(11) Uani 1 1 d . . .
C5 C 0.5307(4) 0.3749(4) 0.5020(5) 0.0260(12) Uani 1 1 d . . .
C6 C 0.4943(4) 0.2893(4) 0.5242(5) 0.0258(12) Uani 1 1 d . . .
C7 C 0.4133(4) 0.2875(4) 0.5575(5) 0.0277(12) Uani 1 1 d . . .
H7 H 0.3900 0.2301 0.5743 0.033 Uiso 1 1 calc R . .
C8 C 0.3630(4) 0.3678(4) 0.5680(5) 0.0269(12) Uani 1 1 d . . .
C9 C 0.2774(4) 0.3567(4) 0.6076(6) 0.0296(13) Uani 1 1 d . . .
C10 C 0.1886(4) 0.3796(4) 0.5256(5) 0.0317(13) Uani 1 1 d . . .
H10 H 0.1819 0.4012 0.4407 0.038 Uiso 1 1 calc R . .
C11 C 0.1095(4) 0.3719(4) 0.5638(6) 0.0329(13) Uani 1 1 d . . .
H11 H 0.0496 0.3877 0.5058 0.040 Uiso 1 1 calc R . .
C12 C 0.1191(4) 0.3406(4) 0.6890(6) 0.0312(13) Uani 1 1 d . . .
C13 C 0.2059(4) 0.3123(4) 0.7685(6) 0.0306(13) Uani 1 1 d . . .
H13 H 0.2120 0.2871 0.8514 0.037 Uiso 1 1 calc R . .
C14 C 0.2840(4) 0.3204(4) 0.7285(5) 0.0303(13) Uani 1 1 d . . .
H14 H 0.3431 0.3008 0.7846 0.036 Uiso 1 1 calc R . .
C15 C -0.0729(5) 0.3755(6) 0.6297(6) 0.0514(19) Uani 1 1 d . . .
H15A H -0.0625 0.4375 0.6032 0.077 Uiso 1 1 calc R . .
H15B H -0.1279 0.3752 0.6594 0.077 Uiso 1 1 calc R . .
H15C H -0.0835 0.3339 0.5557 0.077 Uiso 1 1 calc R . .
C16 C 0.5375(4) 0.2013(4) 0.5052(5) 0.0251(11) Uani 1 1 d . . .
C17 C 0.5653(4) 0.1365(4) 0.6037(5) 0.0309(13) Uani 1 1 d . . .
H17 H 0.5544 0.1469 0.6841 0.037 Uiso 1 1 calc R . .
C18 C 0.6090(4) 0.0570(4) 0.5849(6) 0.0320(13) Uani 1 1 d . . .
H18 H 0.6281 0.0132 0.6528 0.038 Uiso 1 1 calc R . .
C19 C 0.6250(4) 0.0404(4) 0.4688(6) 0.0277(12) Uani 1 1 d . . .
C20 C 0.5937(4) 0.1027(4) 0.3671(5) 0.0299(13) Uani 1 1 d . . .
H20 H 0.6014 0.0904 0.2852 0.036 Uiso 1 1 calc R . .
C21 C 0.5514(4) 0.1821(4) 0.3868(5) 0.0288(12) Uani 1 1 d . . .
H21 H 0.5312 0.2251 0.3180 0.035 Uiso 1 1 calc R . .
C22 C 0.6803(5) -0.0663(4) 0.2901(6) 0.0365(14) Uani 1 1 d . . .
H22A H 0.6137 -0.0685 0.2392 0.055 Uiso 1 1 calc R . .
H22B H 0.7111 -0.1223 0.2751 0.055 Uiso 1 1 calc R . .
H22C H 0.7095 -0.0133 0.2634 0.055 Uiso 1 1 calc R . .
S1 S 0.02743(12) 0.33889(11) 0.75869(16) 0.0367(4) Uani 1 1 d . . .
S2 S 0.69267(11) -0.05697(10) 0.46077(14) 0.0303(3) Uani 1 1 d . . .

loop_
_atom_site_aniso_label
_atom_site_aniso_U_11
_atom_site_aniso_U_22
_atom_site_aniso_U_33
_atom_site_aniso_U_23
_atom_site_aniso_U_13
_atom_site_aniso_U_12
Bi1 0.02670(13) 0.02922(14) 0.02938(12) -0.00203(9) 0.00774(9) 0.00015(9)
Br1 0.0297(3) 0.0404(4) 0.0387(3) -0.0124(3) 0.0088(3) -0.0041(3)
Br2 0.0382(4) 0.0343(3) 0.0429(3) 0.0066(3) 0.0133(3) 0.0003(3)
Br3 0.0413(4) 0.0499(4) 0.0369(3) -0.0098(3) 0.0167(3) -0.0016(3)
C1 0.027(3) 0.029(3) 0.031(3) -0.002(2) 0.008(2) 0.001(2)
C2 0.023(3) 0.026(3) 0.030(3) 0.002(2) 0.009(2) 0.003(2)
C3 0.024(3) 0.023(3) 0.022(2) 0.000(2) 0.004(2) 0.000(2)
C4 0.025(3) 0.023(3) 0.018(2) -0.004(2) 0.001(2) -0.001(2)
C5 0.028(3) 0.028(3) 0.021(2) 0.000(2) 0.005(2) 0.004(2)
C6 0.029(3) 0.022(3) 0.022(2) 0.000(2) 0.003(2) 0.002(2)
C7 0.034(3) 0.022(3) 0.028(3) -0.001(2) 0.011(2) 0.000(2)
C8 0.019(3) 0.036(3) 0.021(2) 0.001(2) 0.000(2) -0.002(2)
C9 0.028(3) 0.024(3) 0.036(3) -0.007(2) 0.010(3) -0.005(2)
C10 0.030(3) 0.040(3) 0.024(3) 0.001(2) 0.008(2) -0.001(3)
C11 0.017(3) 0.037(3) 0.040(3) 0.001(3) 0.004(3) 0.001(3)
C12 0.033(4) 0.024(3) 0.039(3) -0.002(2) 0.014(3) -0.004(3)
C13 0.031(3) 0.031(3) 0.031(3) -0.001(2) 0.011(3) -0.005(3)
C14 0.029(3) 0.030(3) 0.029(3) 0.001(2) 0.005(2) -0.003(3)
C15 0.036(4) 0.080(6) 0.037(3) -0.004(4) 0.009(3) 0.000(4)
C16 0.019(3) 0.021(3) 0.033(3) -0.002(2) 0.004(2) 0.000(2)
C17 0.030(3) 0.033(3) 0.028(3) -0.003(2) 0.008(2) 0.001(3)
C18 0.034(4) 0.026(3) 0.034(3) 0.003(2) 0.009(3) 0.001(3)
C19 0.025(3) 0.022(3) 0.033(3) -0.002(2) 0.005(2) -0.003(2)
C20 0.027(3) 0.033(3) 0.027(3) -0.004(2) 0.006(2) -0.003(3)
C21 0.029(3) 0.023(3) 0.031(3) 0.004(2) 0.004(2) 0.003(2)
C22 0.038(4) 0.031(3) 0.038(3) -0.006(3) 0.009(3) 0.008(3)
S1 0.0337(9) 0.0404(9) 0.0401(8) -0.0038(7) 0.0174(7) -0.0020(7)
S2 0.0311(8) 0.0245(7) 0.0343(7) 0.0015(6) 0.0092(6) 0.0020(6)

loop_
_atom_type_symbol
_atom_type_description
_atom_type_scat_dispersion_real
_atom_type_scat_dispersion_imag
_atom_type_scat_source
C C 0.0033 0.0016 'International Tables Vol C Tables 4.2.6.8 and 6.1.1.4'
H H 0.0000 0.0000 'International Tables Vol C Tables 4.2.6.8 and 6.1.1.4'
S S 0.1246 0.1234 'International Tables Vol C Tables 4.2.6.8 and 6.1.1.4'
Br Br -0.2901 2.4595 'International Tables Vol C Tables 4.2.6.8 and 6.1.1.4'
Bi Bi -4.1077 10.2566 'International Tables Vol C Tables 4.2.6.8 and 6.1.1.4'

loop_
_geom_angle_atom_site_label_1
_geom_angle_atom_site_label_2
_geom_angle_atom_site_label_3
_geom_angle
_geom_angle_site_symmetry_1
_geom_angle_site_symmetry_3
_geom_angle_publ_flag
Br3 Bi1 Br2 95.68(2) . . ?
Br3 Bi1 Br1 94.33(2) . 3_756 ?
Br2 Bi1 Br1 92.45(2) . 3_756 ?
Br3 Bi1 S2 93.34(3) . . ?
Br2 Bi1 S2 85.71(3) . . ?
Br1 Bi1 S2 172.25(3) 3_756 . ?
Br3 Bi1 Br1 174.70(2) . . ?
Br2 Bi1 Br1 88.063(19) . . ?
Br1 Bi1 Br1 89.235(17) 3_756 . ?
S2 Bi1 Br1 83.19(3) . . ?
Bi1 Br1 Bi1 90.765(17) 3_756 . ?
C2 C1 C5 121.3(5) . 3_666 ?
C2 C1 H1 119.4 . . ?
C5 C1 H1 119.4 3_666 . ?
C1 C2 C3 121.4(5) . . ?
C1 C2 H2 119.3 . . ?
C3 C2 H2 119.3 . . ?
C8 C3 C4 120.0(5) . . ?
C8 C3 C2 121.1(5) . . ?
C4 C3 C2 119.0(5) . . ?
C3 C4 C5 120.3(5) . . ?
C3 C4 C4 119.8(6) . 3_666 ?
C5 C4 C4 119.9(6) . 3_666 ?
C6 C5 C4 119.5(5) . . ?
C6 C5 C1 121.9(5) . 3_666 ?
C4 C5 C1 118.6(5) . 3_666 ?
C7 C6 C5 118.9(5) . . ?
C7 C6 C16 118.9(5) . . ?
C5 C6 C16 122.1(5) . . ?
C6 C7 C8 123.0(5) . . ?
C6 C7 H7 118.5 . . ?
C8 C7 H7 118.5 . . ?
C3 C8 C7 118.3(5) . . ?
C3 C8 C9 124.0(5) . . ?
C7 C8 C9 117.7(5) . . ?
C14 C9 C10 117.4(5) . . ?
C14 C9 C8 120.3(5) . . ?
C10 C9 C8 122.2(5) . . ?
C11 C10 C9 122.2(5) . . ?
C11 C10 H10 118.9 . . ?
C9 C10 H10 118.9 . . ?
C10 C11 C12 119.0(6) . . ?
C10 C11 H11 120.5 . . ?
C12 C11 H11 120.5 . . ?
C13 C12 C11 119.4(5) . . ?
C13 C12 S1 116.1(4) . . ?
C11 C12 S1 124.5(5) . . ?
C12 C13 C14 120.6(5) . . ?
C12 C13 H13 119.7 . . ?
C14 C13 H13 119.7 . . ?
C13 C14 C9 121.1(6) . . ?
C13 C14 H14 119.4 . . ?
C9 C14 H14 119.4 . . ?
S1 C15 H15A 109.5 . . ?
S1 C15 H15B 109.5 . . ?
H15A C15 H15B 109.5 . . ?
S1 C15 H15C 109.5 . . ?
H15A C15 H15C 109.5 . . ?
H15B C15 H15C 109.5 . . ?
C17 C16 C21 118.4(5) . . ?
C17 C16 C6 121.5(5) . . ?
C21 C16 C6 120.2(5) . . ?
C18 C17 C16 120.1(5) . . ?
C18 C17 H17 120.0 . . ?
C16 C17 H17 120.0 . . ?
C19 C18 C17 120.9(6) . . ?
C19 C18 H18 119.6 . . ?
C17 C18 H18 119.6 . . ?
C18 C19 C20 119.7(5) . . ?
C18 C19 S2 117.2(4) . . ?
C20 C19 S2 122.9(4) . . ?
C21 C20 C19 119.1(5) . . ?
C21 C20 H20 120.4 . . ?
C19 C20 H20 120.4 . . ?
C20 C21 C16 121.7(5) . . ?
C20 C21 H21 119.1 . . ?
C16 C21 H21 119.1 . . ?
S2 C22 H22A 109.5 . . ?
S2 C22 H22B 109.5 . . ?
H22A C22 H22B 109.5 . . ?
S2 C22 H22C 109.5 . . ?
H22A C22 H22C 109.5 . . ?
H22B C22 H22C 109.5 . . ?
C12 S1 C15 103.9(3) . . ?
C19 S2 C22 103.8(3) . . ?
C19 S2 Bi1 99.7(2) . . ?
C22 S2 Bi1 102.9(2) . . ?

loop_
_geom_bond_atom_site_label_1
_geom_bond_atom_site_label_2
_geom_bond_distance
_geom_bond_site_symmetry_2
_geom_bond_publ_flag
Bi1 Br3 2.6306(6) . ?
Bi1 Br2 2.6432(7) . ?
Bi1 Br1 2.7412(7) 3_756 ?
Bi1 S2 3.0680(16) . ?
Bi1 Br1 3.1833(6) . ?
Br1 Bi1 2.7411(7) 3_756 ?
C1 C2 1.358(8) . ?
C1 C5 1.440(8) 3_666 ?
C1 H1 0.9500 . ?
C2 C3 1.433(8) . ?
C2 H2 0.9500 . ?
C3 C8 1.403(8) . ?
C3 C4 1.421(8) . ?
C4 C5 1.424(7) . ?
C4 C4 1.436(10) 3_666 ?
C5 C6 1.419(8) . ?
C5 C1 1.440(8) 3_666 ?
C6 C7 1.379(8) . ?
C6 C16 1.487(7) . ?
C7 C8 1.423(8) . ?
C7 H7 0.9500 . ?
C8 C9 1.491(8) . ?
C9 C14 1.391(8) . ?
C9 C10 1.393(8) . ?
C10 C11 1.384(8) . ?
C10 H10 0.9500 . ?
C11 C12 1.398(8) . ?
C11 H11 0.9500 . ?
C12 C13 1.382(8) . ?
C12 S1 1.773(6) . ?
C13 C14 1.382(8) . ?
C13 H13 0.9500 . ?
C14 H14 0.9500 . ?
C15 S1 1.786(7) . ?
C15 H15A 0.9800 . ?
C15 H15B 0.9800 . ?
C15 H15C 0.9800 . ?
C16 C17 1.391(8) . ?
C16 C21 1.396(7) . ?
C17 C18 1.384(8) . ?
C17 H17 0.9500 . ?
C18 C19 1.378(8) . ?
C18 H18 0.9500 . ?
C19 C20 1.394(8) . ?
C19 S2 1.770(6) . ?
C20 C21 1.374(8) . ?
C20 H20 0.9500 . ?
C21 H21 0.9500 . ?
C22 S2 1.809(6) . ?
C22 H22A 0.9800 . ?
C22 H22B 0.9800 . ?
C22 H22C 0.9800 . ?

loop_
_geom_torsion_atom_site_label_1
_geom_torsion_atom_site_label_2
_geom_torsion_atom_site_label_3
_geom_torsion_atom_site_label_4
_geom_torsion
_geom_torsion_site_symmetry_1
_geom_torsion_site_symmetry_2
_geom_torsion_site_symmetry_3
_geom_torsion_site_symmetry_4
_geom_torsion_publ_flag
Br2 Bi1 Br1 Bi1 92.47(2) . . . 3_756 ?
Br1 Bi1 Br1 Bi1 0.0 3_756 . . 3_756 ?
S2 Bi1 Br1 Bi1 178.38(3) . . . 3_756 ?
C5 C1 C2 C3 -1.7(9) 3_666 . . . ?
C1 C2 C3 C8 179.3(5) . . . . ?
C1 C2 C3 C4 -0.3(8) . . . . ?
C8 C3 C4 C5 1.3(8) . . . . ?
C2 C3 C4 C5 -179.2(5) . . . . ?
C8 C3 C4 C4 -178.1(6) . . . 3_666 ?
C2 C3 C4 C4 1.4(9) . . . 3_666 ?
C3 C4 C5 C6 0.4(8) . . . . ?
C4 C4 C5 C6 179.8(6) 3_666 . . . ?
C3 C4 C5 C1 -178.1(5) . . . 3_666 ?
C4 C4 C5 C1 1.3(9) 3_666 . . 3_666 ?
C4 C5 C6 C7 -1.8(8) . . . . ?
C1 C5 C6 C7 176.7(5) 3_666 . . . ?
C4 C5 C6 C16 174.7(5) . . . . ?
C1 C5 C6 C16 -6.9(8) 3_666 . . . ?
C5 C6 C7 C8 1.5(8) . . . . ?
C16 C6 C7 C8 -175.1(5) . . . . ?
C4 C3 C8 C7 -1.6(7) . . . . ?
C2 C3 C8 C7 178.9(5) . . . . ?
C4 C3 C8 C9 177.3(5) . . . . ?
C2 C3 C8 C9 -2.2(8) . . . . ?
C6 C7 C8 C3 0.2(8) . . . . ?
C6 C7 C8 C9 -178.8(5) . . . . ?
C3 C8 C9 C14 -116.5(6) . . . . ?
C7 C8 C9 C14 62.4(7) . . . . ?
C3 C8 C9 C10 65.1(8) . . . . ?
C7 C8 C9 C10 -116.0(6) . . . . ?
C14 C9 C10 C11 3.6(9) . . . . ?
C8 C9 C10 C11 -178.0(6) . . . . ?
C9 C10 C11 C12 0.3(9) . . . . ?
C10 C11 C12 C13 -4.3(9) . . . . ?
C10 C11 C12 S1 172.7(5) . . . . ?
C11 C12 C13 C14 4.3(9) . . . . ?
S1 C12 C13 C14 -173.0(5) . . . . ?
C12 C13 C14 C9 -0.2(9) . . . . ?
C10 C9 C14 C13 -3.7(9) . . . . ?
C8 C9 C14 C13 177.9(5) . . . . ?
C7 C6 C16 C17 -58.4(8) . . . . ?
C5 C6 C16 C17 125.2(6) . . . . ?
C7 C6 C16 C21 121.9(6) . . . . ?
C5 C6 C16 C21 -54.5(8) . . . . ?
C21 C16 C17 C18 2.5(9) . . . . ?
C6 C16 C17 C18 -177.3(5) . . . . ?
C16 C17 C18 C19 -0.4(9) . . . . ?
C17 C18 C19 C20 -2.6(9) . . . . ?
C17 C18 C19 S2 173.1(5) . . . . ?
C18 C19 C20 C21 3.3(9) . . . . ?
S2 C19 C20 C21 -172.1(5) . . . . ?
C19 C20 C21 C16 -1.2(9) . . . . ?
C17 C16 C21 C20 -1.7(9) . . . . ?
C6 C16 C21 C20 178.1(5) . . . . ?
C13 C12 S1 C15 -178.3(5) . . . . ?
C11 C12 S1 C15 4.6(6) . . . . ?
C18 C19 S2 C22 170.2(5) . . . . ?
C20 C19 S2 C22 -14.2(6) . . . . ?
C18 C19 S2 Bi1 -83.8(5) . . . . ?
C20 C19 S2 Bi1 91.7(5) . . . . ?
Br3 Bi1 S2 C19 46.4(2) . . . . ?
Br2 Bi1 S2 C19 -49.0(2) . . . . ?
Br1 Bi1 S2 C19 -137.6(2) . . . . ?
Br3 Bi1 S2 C22 153.1(2) . . . . ?
Br2 Bi1 S2 C22 57.6(2) . . . . ?
Br1 Bi1 S2 C22 -30.9(2) . . . . ?
